data_4345766
loop_
_publ_author_name
'Jing Li'
'Frank McCulley'
'Susan L. McDonnell'
'Norberto Masciocchi'
'Davide M. Proserpio'
'Angelo Sironi'

_publ_section_title
;
 X-ray powder diffraction as a tool for facing twins: the case of the
 monoclinic NbCoTe2 and TaCoTe2 phases
;
_journal_name_full 'Inorganic Chemistry'
_journal_page_first 4829
_journal_page_last 4833
_journal_paper_doi 10.1021/ic00074a029
_journal_volume 32
_journal_year 1993
_chemical_formula_sum 'Co Ta Te2'
_chemical_formula_weight 495.08
_space_group_IT_number 14
_symmetry_cell_setting monoclinic
_symmetry_Int_Tables_number 14
_symmetry_space_group_name_Hall '-P 2ybc'
_symmetry_space_group_name_H-M 'P 1 21/c 1'
_cell_angle_alpha 90.
_cell_angle_beta 116.789(4)
_cell_angle_gamma 90.
_cell_formula_units_Z 4
_cell_length_a 8.1524(6)
_cell_length_b 6.2649(4)
_cell_length_c 7.7945(5)
_cell_volume 355.37(4)
_diffrn_ambient_temperature 298
_diffrn_radiation_probe x-ray
_diffrn_radiation_type CuK\a
_diffrn_radiation_wavelength 1.5418
_exptl_absorpt_coefficient_mu 222.33
_exptl_crystal_density_diffrn 9.25
_exptl_crystal_F_000 816
_pd_proc_ls_prof_R_factor 0.120
_pd_proc_ls_prof_wR_factor 0.155
_refine_ls_R_I_factor 0.046
_cod_data_source_file Inorg-Chem-1993-32-4829-4833-1.cif
_cod_data_source_block TaCoTe2
_cod_original_sg_symbol_H-M 'P 21/c'
_cod_database_code 4345766

loop_
_symmetry_equiv_pos_site_id
_symmetry_equiv_pos_as_xyz
1 x,y,z
2 -x,1/2+y,1/2-z
3 -x,-y,-z
4 x,1/2-y,1/2+z

loop_
_atom_site_label
_atom_site_type_symbol
_atom_site_thermal_displace_type
_atom_site_fract_x
_atom_site_fract_y
_atom_site_fract_z
_atom_site_occupancy
_atom_site_U_iso_or_equiv
_atom_site_calc_flag
_atom_site_refinement_flags
_atom_site_disorder_assembly
_atom_site_disorder_group
Ta Ta Uiso 0.4904(4) 0.4846(6) 0.1994(4) 1.000 0.0165(13) . . . .
Te1 Te Uiso 0.1804(4) 0.7501(10) 0.0910(5) 1.000 0.0048(15) . . . .
Te2 Te Uiso 0.7276(4) 0.7431(9) 0.6378(5) 1.000 0.0103(18) . . . .
Co Co Uiso 0.3985(11) 0.6526(13) 0.4442(11) 1.000 0.017(4) . . . .

loop_
_geom_angle_atom_site_label_1
_geom_angle_atom_site_label_2
_geom_angle_atom_site_label_3
_geom_angle
_geom_angle_site_symmetry_1
_geom_angle_site_symmetry_2
_geom_angle_site_symmetry_3
_geom_angle_publ_flag
Te1 Ta Co 57.2(2) . . . yes
Te1 Ta Te1 164.64(16) . . 2_645 yes
Te1 Ta Te2 86.26(16) . . 2_645 yes
Te1 Ta Te2 77.49(16) . . 3_666 yes
Te1 Ta Co 110.0(2) . . 3_666 yes
Te1 Ta Te2 100.71(19) . . 4_564 yes
Te1 Ta Co 107.5(2) 2_645 . . yes
Te2 Ta Co 129.2(3) 2_645 . . yes
Te2 Ta Co 56.6(2) 3_666 . . yes
Co Ta Co 55.3(3) . . 3_666 yes
Te2 Ta Co 109.6(3) 4_564 . . yes
Te1 Ta Te2 106.86(18) 2_645 . 2_645 yes
Te1 Ta Te2 95.62(16) 2_645 . 3_666 yes
Te1 Ta Co 56.0(2) 2_645 . 3_666 yes
Te1 Ta Te2 82.31(17) 2_645 . 4_564 yes
Te2 Ta Te2 83.96(15) 2_645 . 3_666 yes
Te2 Ta Co 124.8(2) 2_645 . 3_666 yes
Te2 Ta Te2 111.07(15) 2_645 . 4_564 yes
Te2 Ta Co 52.0(2) 3_666 . 3_666 yes
Te2 Ta Te2 164.83(17) 3_666 . 4_564 yes
Te2 Ta Co 116.4(2) 4_564 . 3_666 yes
Ta Te1 Co 56.5(2) . . . yes
Ta Te1 Ta 69.26(13) . . 2_655 yes
Ta Te1 Co 64.5(2) . . 4_564 yes
Ta Te1 Co 59.5(2) 2_655 . . yes
Co Te1 Co 104.3(3) . . 4_564 yes
Ta Te1 Co 58.2(2) 2_655 . 4_564 yes
Ta Te2 Co 60.5(2) 2_655 . . yes
Ta Te2 Co 57.2(2) 3_666 . . yes
Co Te2 Co 56.2(3) . . 3_666 yes
Ta Te2 Co 66.4(2) 4_565 . . yes
Ta Te2 Ta 113.80(15) 2_655 . 3_666 yes
Ta Te2 Co 105.1(2) 2_655 . 3_666 yes
Ta Te2 Ta 68.93(14) 2_655 . 4_565 yes
Ta Te2 Co 54.0(2) 3_666 . 3_666 yes
Ta Te2 Ta 67.93(13) 3_666 . 4_565 yes
Ta Te2 Co 113.1(3) 4_565 . 3_666 yes
Ta Co Te1 66.3(2) . . . yes
Ta Co Te2 87.0(3) . . . yes
Ta Co Ta 124.8(4) . . 3_666 yes
Ta Co Te2 69.4(2) . . 3_666 yes
Ta Co Te1 156.2(4) . . 4_565 yes
Te1 Co Te2 129.0(4) . . . yes
Ta Co Te1 159.8(4) 3_666 . . yes
Te1 Co Te2 87.6(3) . . 3_666 yes
Te1 Co Te1 97.8(3) . . 4_565 yes
Ta Co Te2 70.8(2) 3_666 . . yes
Te2 Co Te2 123.8(4) . . 3_666 yes
Te1 Co Te2 116.6(3) 4_565 . . yes
Ta Co Te2 82.0(3) 3_666 . 3_666 yes
Ta Co Te1 65.8(2) 3_666 . 4_565 yes
Te1 Co Te2 93.3(3) 4_565 . 3_666 yes

loop_
_geom_bond_atom_site_label_1
_geom_bond_atom_site_label_2
_geom_bond_distance
_geom_bond_site_symmetry_1
_geom_bond_site_symmetry_2
_geom_bond_publ_flag
Ta Te1 2.818(6) . . yes
Ta Co 2.569(9) . . yes
Ta Te1 2.842(6) . 2_645 yes
Ta Te2 2.854(5) . 2_645 yes
Ta Te2 2.973(5) . 3_666 yes
Ta Co 2.647(8) . 3_666 yes
Ta Te2 2.778(6) . 4_564 yes
Te1 Co 2.589(9) . . yes
Te1 Co 2.584(10) . 4_564 yes
Te2 Co 2.479(10) . . yes
Te2 Co 2.649(10) . 3_666 yes

loop_
_geom_torsion_atom_site_label_1
_geom_torsion_atom_site_label_2
_geom_torsion_atom_site_label_3
_geom_torsion_atom_site_label_4
_geom_torsion
_geom_torsion_site_symmetry_1
_geom_torsion_site_symmetry_2
_geom_torsion_site_symmetry_3
_geom_torsion_site_symmetry_4
_geom_torsion_publ_flag
Co Ta Te1 Ta 66.4(3) . . . 2_655 no
Co Ta Te1 Co 130.1(3) . . . 4_564 no
Te2 Ta Te1 Co 142.7(3) 2_645 . . . no
Te2 Ta Te1 Ta -150.85(15) 2_645 . . 2_655 no
Te2 Ta Te1 Co -87.2(2) 2_645 . . 4_564 no
Te2 Ta Te1 Co 58.1(3) 3_666 . . . no
Te2 Ta Te1 Ta 124.51(13) 3_666 . . 2_655 no
Te2 Ta Te1 Co -171.9(2) 3_666 . . 4_564 no
Co Ta Te1 Co 16.9(3) 3_666 . . . no
Co Ta Te1 Ta 83.3(2) 3_666 . . 2_655 no
Co Ta Te1 Co 147.0(3) 3_666 . . 4_564 no
Te2 Ta Te1 Co -106.5(3) 4_564 . . . no
Te2 Ta Te1 Ta -40.11(13) 4_564 . . 2_655 no
Te2 Ta Te1 Co 23.5(2) 4_564 . . 4_564 no
Te1 Ta Co Te2 -135.4(3) . . . . no
Te1 Ta Co Ta 160.6(5) . . . 3_666 no
Te1 Ta Co Te2 96.7(3) . . . 3_666 no
Te1 Ta Co Te1 50.9(9) . . . 4_565 no
Te1 Ta Co Te1 178.2(2) 2_645 . . . no
Te1 Ta Co Te2 42.8(3) 2_645 . . . no
Te1 Ta Co Ta -21.2(5) 2_645 . . 3_666 no
Te1 Ta Co Te2 -85.1(2) 2_645 . . 3_666 no
Te1 Ta Co Te1 -130.9(9) 2_645 . . 4_565 no
Te2 Ta Co Te1 -51.3(3) 2_645 . . . no
Te2 Ta Co Te2 173.4(2) 2_645 . . . no
Te2 Ta Co Ta 109.3(4) 2_645 . . 3_666 no
Te2 Ta Co Te2 45.4(3) 2_645 . . 3_666 no
Te2 Ta Co Te1 -0.4(11) 2_645 . . 4_565 no
Te2 Ta Co Te1 -96.7(3) 3_666 . . . no
Te2 Ta Co Te2 127.9(3) 3_666 . . . no
Te2 Ta Co Ta 63.9(4) 3_666 . . 3_666 no
Te2 Ta Co Te1 -45.8(9) 3_666 . . 4_565 no
Co Ta Co Te1 -160.6(4) 3_666 . . . no
Co Ta Co Te2 64.1(3) 3_666 . . . no
Co Ta Co Ta 0.0(4) 3_666 . . 3_666 no
Co Ta Co Te2 -63.9(3) 3_666 . . 3_666 no
Co Ta Co Te1 -109.7(10) 3_666 . . 4_565 no
Te2 Ta Co Te1 90.3(2) 4_564 . . . no
Te2 Ta Co Te2 -45.1(3) 4_564 . . . no
Te2 Ta Co Ta -109.2(4) 4_564 . . 3_666 no
Te2 Ta Co Te2 -173.01(18) 4_564 . . 3_666 no
Te2 Ta Co Te1 141.2(9) 4_564 . . 4_565 no
Co Ta Te1 Ta 93.1(3) . . 2_645 2_645 no
Co Ta Te1 Co 155.7(3) . . 2_645 2_645 no
Co Ta Te1 Co 21.0(3) . . 2_645 3_666 no
Te1 Ta Te2 Co 174.0(3) . . 2_645 2_645 no
Co Ta Te2 Co -144.9(4) . . 2_645 2_645 no
Te1 Ta Te2 Co -58.8(3) . . 3_666 . no
Te1 Ta Te2 Ta 156.43(15) . . 3_666 2_645 no
Te1 Ta Te2 Co -128.3(3) . . 3_666 3_666 no
Co Ta Te2 Ta -144.8(3) . . 3_666 2_645 no
Co Ta Te2 Co -69.5(3) . . 3_666 3_666 no
Te1 Ta Te2 Co 107.3(3) 2_645 . 3_666 . no
Te2 Ta Te2 Co -146.3(3) 2_645 . 3_666 . no
Co Ta Te2 Co 69.5(3) 3_666 . 3_666 . no
Te1 Ta Co Te2 -75.4(3) . . 3_666 . no
Te1 Ta Co Te1 -172.7(2) . . 3_666 2_645 no
Te1 Ta Co Ta -17.3(5) . . 3_666 3_666 no
Te1 Ta Co Te1 -135.2(11) . . 3_666 3_666 no
Te1 Ta Co Te2 54.7(3) . . 3_666 3_666 no
Co Ta Co Te2 -58.1(3) . . 3_666 . no
Co Ta Co Te1 -155.4(4) . . 3_666 2_645 no
Co Ta Co Ta 0.0(4) . . 3_666 3_666 no
Co Ta Co Te1 -117.9(12) . . 3_666 3_666 no
Co Ta Co Te2 72.0(3) . . 3_666 3_666 no
Te1 Ta Co Te2 97.3(3) 2_645 . 3_666 . no
Te2 Ta Co Te2 -175.1(2) 2_645 . 3_666 . no
Te2 Ta Co Te2 -130.1(3) 3_666 . 3_666 . no
Te2 Ta Co Te2 38.3(3) 4_564 . 3_666 . no
Te1 Ta Te2 Ta 38.43(13) . . 4_564 2_655 no
Te1 Ta Te2 Co 8.0(3) . . 4_564 2_655 no
Te1 Ta Te2 Co -24.2(2) . . 4_564 4_564 no
Co Ta Te2 Ta -20.4(2) . . 4_564 2_655 no
Co Ta Te2 Co -50.9(3) . . 4_564 2_655 no
Co Ta Te2 Co -83.0(3) . . 4_564 4_564 no
Ta Te1 Co Ta -84.1(2) 2_655 . . . no
Co Te1 Co Ta -45.5(3) 4_564 . . . no
Ta Te1 Co Te2 64.6(5) . . . . no
Ta Te1 Co Te2 -19.5(4) 2_655 . . . no
Co Te1 Co Te2 19.1(6) 4_564 . . . no
Ta Te1 Co Ta -127.5(11) . . . 3_666 no
Ta Te1 Co Ta 148.5(12) 2_655 . . 3_666 no
Co Te1 Co Ta -172.9(10) 4_564 . . 3_666 no
Ta Te1 Co Te2 -68.6(2) . . . 3_666 no
Ta Te1 Co Te2 -152.6(3) 2_655 . . 3_666 no
Co Te1 Co Te2 -114.0(3) 4_564 . . 3_666 no
Ta Te1 Co Te1 -161.6(4) . . . 4_565 no
Ta Te1 Co Te1 114.4(3) 2_655 . . 4_565 no
Co Te1 Co Te1 153.0(3) 4_564 . . 4_565 no
Co Te1 Co Ta 161.3(8) 4_565 4_565 . . no
Ta Te1 Co Te1 167.8(4) 3_666 4_565 . . no
Ta Te1 Co Te1 -111.8(3) 4_565 4_565 . . no
Co Te1 Co Te1 -153.0(3) 4_565 4_565 . . no
Ta Te1 Co Te2 -51.0(3) 3_666 4_565 . . no
Ta Te1 Co Te2 29.5(3) 4_565 4_565 . . no
Co Te1 Co Te2 -11.8(5) 4_565 4_565 . . no
Ta Te1 Co Ta 122.0(10) 3_666 4_565 . . no
Ta Te1 Co Ta -157.5(10) 4_565 4_565 . . no
Co Te2 Co Ta 65.8(3) 3_666 . . 3_666 no
Ta Te2 Co Ta -78.11(18) 4_565 . . 3_666 no
Ta Te2 Co Te2 137.8(5) 2_655 . . 3_666 no
Ta Te2 Co Te2 -65.8(3) 3_666 . . 3_666 no
Co Te2 Co Te2 0.0(3) 3_666 . . 3_666 no
Ta Te2 Co Te1 97.5(5) 4_565 . . . no
Ta Te2 Co Ta -156.4(3) 2_655 . . 3_666 no
Ta Te2 Co Te1 48.7(3) 3_666 . . 4_565 no
Co Te2 Co Te1 114.5(5) 3_666 . . 4_565 no
Ta Te2 Co Te1 -29.4(3) 4_565 . . 4_565 no
Ta Te2 Co Ta 35.5(2) 2_645 3_666 . . no
Co Te2 Co Ta 71.4(3) 3_666 3_666 . . no
Ta Te2 Co Te1 65.5(2) . 3_666 . . no
Ta Te2 Co Te1 101.0(3) 2_645 3_666 . . no
Co Te2 Co Te1 136.9(4) 3_666 3_666 . . no
Ta Te2 Co Te2 -71.4(4) . 3_666 . . no
Ta Te2 Co Te2 -35.9(5) 2_645 3_666 . . no
Co Te2 Co Te2 0.0(4) 3_666 3_666 . . no
Ta Te2 Co Ta -131.9(3) . 3_666 . 3_666 no
Ta Te2 Co Te1 163.1(3) . 3_666 . 4_565 no
Ta Te2 Co Te2 -143.9(4) 4_565 . . 3_666 no
Ta Te2 Co Te1 -107.7(4) 2_655 . . 4_565 no
Ta Te2 Co Ta 75.1(2) 2_655 . . . no
Ta Te2 Co Ta -128.5(3) 3_666 . . . no
Co Te2 Co Ta -62.7(3) 3_666 . . . no
Ta Te2 Co Ta 153.4(3) 4_565 . . . no
Ta Te2 Co Te1 19.2(4) 2_655 . . . no
Ta Te2 Co Te1 175.6(6) 3_666 . . . no
Co Te2 Co Te1 -118.6(6) 3_666 . . . no
